data_1534297
loop_
_publ_author_name
'Bolotina, N.B.'
'Rastsvetaeva, R.K.'
'Sapozhnikov, A.N.'
'Kashaev, A.A.'

_publ_section_title
;
 Twin orthorhombic structure of hauyne from Sakrogano (Italy)
;
_journal_name_full Kristallografiya
_journal_page_first 981
_journal_page_last 985
_journal_volume 48
_journal_year 2003
_chemical_formula_sum 'Al6 Ca2.4 K1.1 Na4.5 O32 S2 Si6'
_chemical_name_systematic '(Na4.5 K1.1 Ca2.4) (Si6 Al6 O24) (S O4)2'
_space_group_IT_number 32
_symmetry_space_group_name_Hall 'P 2 -2ab'
_symmetry_space_group_name_H-M 'P b a 2'
_cell_angle_alpha 90
_cell_angle_beta 90
_cell_angle_gamma 90
_cell_formula_units_Z 2
_cell_length_a 12.872
_cell_length_b 12.872
_cell_length_c 9.102
_cell_volume 1508.096
_citation_journal_id_ASTM KRISAJ
_cod_data_source_file Bolotina_KRISAJ_2003_476.cif
_cod_data_source_block Al6Ca2.4K1.1Na4.5O32S2Si6
_cod_database_code 1534297

loop_
_symmetry_equiv_pos_as_xyz
x,y,z
-x,-y,z
-x+1/2,y+1/2,z
x+1/2,-y+1/2,z

loop_
_atom_site_label
_atom_site_type_symbol
_atom_site_fract_x
_atom_site_fract_y
_atom_site_fract_z
_atom_site_occupancy
_atom_site_U_iso_or_equiv
O10 O-2 0.814 0.33 0.867 1 0.0
Ca2 Ca+2 0.5004 0.786 0.711 1 0.0
O4 O-2 0.661 0.315 0.661 1 0.0
O3 O-2 0.187 0.83 0.366 1 0.0
Na2 Na+1 -0.001 0.232 0.23 0.6 0.0
Al4 Al+3 0.3718 0.8864 -0.006 0.25 0.0
Ca1 Ca+2 0.327 0.01 0.318 0.2 0.0
Na3 Na+1 0.715 0.497 0.786 1 0.0
Si3 Si+4 0.6308 0.3718 0.505 0.25 0.0
K1 K+1 0.327 0.01 0.318 0.15 0.0
Al2 Al+3 0.7497 0.741 0.751 1 0.0
O15 O-2 0.516 0.112 0.384 0.5 0.0
O8 O-2 -0.001 0.149 0.474 1 0.0
O16 O-2 0.413 0.022 0.389 0.5 0.0
O7 O-2 0.15 -0.001 0.54 1 0.0
O6 O-2 0.008 0.35 -0.039 1 0.0
O12 O-2 0.315 0.85 0.84 1 0.0
Si4 Si+4 0.3718 0.8864 -0.006 0.75 0.0
S1 S+6 0 0 -0.045 1 0.0
S2 S+6 0.5 0 0.494 1 0.0
O13 O-2 0.018 -0.059 0.077 1 0.0
O9 O-2 0.344 0.815 0.156 1 0.0
Si2 Si+4 0.876 0.372 0.009 1 0.0
O2 O-2 0.647 0.701 0.642 1 0.0
O5 O-2 0.351 0.003 0.032 1 0.0
Na1 Na+1 0.262 -0.011 0.264 0.65 0.0
Al1 Al+3 0.2568 0.2513 0.25 1 0.0
O1 O-2 0.198 0.144 0.348 1 0.0
Al3 Al+3 0.6308 0.3718 0.505 0.75 0.0
K2 K+1 -0.002 0.171 0.173 0.4 0.0
O14 O-2 -0.044 0.075 -0.136 1 0.0
O11 O-2 0.837 0.305 0.125 1 0.0
O17 O-2 0.406 -0.068 0.566 1 0.0
Si1 Si+4 0.1193 0.8793 0.498 1 0.0
